data_7031536
loop_
_publ_author_name
'Wang, Jia-Bao'
'Lu, Ling-Pan'
'Liu, Jing-Yu'
'Li, Yue-Sheng'

_publ_section_title
;
 [ONN]-type amine pyridine(s) phenolate-based oxovanadium(v) catalysts for
 ethylene homo- and copolymerization.
;
_journal_issue 34
_journal_name_full 'Dalton transactions (Cambridge, England : 2003)'
_journal_page_first 12926
_journal_paper_doi 10.1039/c4dt01166j
_journal_volume 43
_journal_year 2014
_chemical_formula_moiety 'C22 H33 N2 O5 V, C H2 Cl2'
_chemical_formula_sum 'C23 H35 Cl2 N2 O5 V'
_chemical_formula_weight 541.37
_chemical_name_systematic
; 
 ? 
;
_space_group_IT_number 2
_symmetry_cell_setting triclinic
_symmetry_space_group_name_Hall '-P 1'
_symmetry_space_group_name_H-M 'P -1'
_atom_sites_solution_hydrogens geom
_atom_sites_solution_primary direct
_atom_sites_solution_secondary difmap
_audit_creation_method SHELXL-97
_cell_angle_alpha 110.703(1)
_cell_angle_beta 102.623(1)
_cell_angle_gamma 91.396(1)
_cell_formula_units_Z 8
_cell_length_a 13.2554(5)
_cell_length_b 19.2889(8)
_cell_length_c 23.4680(9)
_cell_measurement_reflns_used 4234
_cell_measurement_temperature 185(2)
_cell_measurement_theta_max 26.02
_cell_measurement_theta_min 2.19
_cell_volume 5443.2(4)
_computing_cell_refinement 'Bruker SMART'
_computing_data_collection 'Bruker SMART'
_computing_data_reduction 'Bruker SAINT'
_computing_molecular_graphics 'Bruker SHELXTL'
_computing_publication_material 'Bruker SHELXTL'
_computing_structure_refinement 'SHELXL-97 (Sheldrick, 1997)'
_computing_structure_solution 'SHELXS-97 (Sheldrick, 1990)'
_diffrn_ambient_temperature 185(2)
_diffrn_measured_fraction_theta_full 0.981
_diffrn_measured_fraction_theta_max 0.981
_diffrn_measurement_device_type 'Bruker APEX CCD area detector'
_diffrn_measurement_method '\f and \w scans'
_diffrn_radiation_monochromator graphite
_diffrn_radiation_source 'fine-focus sealed tube'
_diffrn_radiation_type MoK\a
_diffrn_radiation_wavelength 0.71073
_diffrn_reflns_av_R_equivalents 0.0324
_diffrn_reflns_av_unetI/netI 0.0788
_diffrn_reflns_limit_h_max 16
_diffrn_reflns_limit_h_min -15
_diffrn_reflns_limit_k_max 15
_diffrn_reflns_limit_k_min -23
_diffrn_reflns_limit_l_max 28
_diffrn_reflns_limit_l_min -28
_diffrn_reflns_number 29328
_diffrn_reflns_theta_full 25.75
_diffrn_reflns_theta_max 25.75
_diffrn_reflns_theta_min 1.58
_exptl_absorpt_coefficient_mu 0.594
_exptl_absorpt_correction_T_max 0.924
_exptl_absorpt_correction_T_min 0.810
_exptl_absorpt_correction_type multi-scan
_exptl_absorpt_process_details SADABS
_exptl_crystal_colour black
_exptl_crystal_density_diffrn 1.321
_exptl_crystal_density_method 'not measured'
_exptl_crystal_description block
_exptl_crystal_F_000 2272
_exptl_crystal_size_max 0.35
_exptl_crystal_size_mid 0.27
_exptl_crystal_size_min 0.14
_refine_diff_density_max 0.628
_refine_diff_density_min -0.379
_refine_diff_density_rms 0.073
_refine_ls_extinction_method none
_refine_ls_goodness_of_fit_ref 1.036
_refine_ls_hydrogen_treatment constr
_refine_ls_matrix_type full
_refine_ls_number_parameters 1228
_refine_ls_number_reflns 20425
_refine_ls_number_restraints 9
_refine_ls_restrained_S_all 1.040
_refine_ls_R_factor_all 0.1352
_refine_ls_R_factor_gt 0.0827
_refine_ls_shift/su_max 0.004
_refine_ls_shift/su_mean 0.000
_refine_ls_structure_factor_coef Fsqd
_refine_ls_weighting_details 'calc w=1/[\s^2^(Fo^2^)+(0.0970P)^2^+0.6395P] where P=(Fo^2^+2Fc^2^)/3'
_refine_ls_weighting_scheme calc
_refine_ls_wR_factor_gt 0.1860
_refine_ls_wR_factor_ref 0.2128
_reflns_number_gt 12242
_reflns_number_total 20425
_reflns_threshold_expression >2\s(I)
_cod_data_source_file c4dt01166j2.cif
_cod_data_source_block wjb
_cod_depositor_comments
;
The following automatic conversions were performed:

'_symmetry_cell_setting' value 'Triclinic' changed to 'triclinic'
according to
/usr/data/users/saulius/crontab/automatic-downloads/rss-feeds/RSC/lib/dictionaries/cif_core.dic
dictionary named 'cif_core.dic' version 2.4.2 from 2011-04-26.

Automatic conversion script
Id: cif_fix_values 2281 2013-09-26 08:29:07Z andrius 

 Adding full bibliography for 7031534--7031536.cif.
;
_cod_database_code 7031536

loop_
_symmetry_equiv_pos_as_xyz
'x, y, z'
'-x, -y, -z'

loop_
_atom_site_label
_atom_site_type_symbol
_atom_site_fract_x
_atom_site_fract_y
_atom_site_fract_z
_atom_site_U_iso_or_equiv
_atom_site_adp_type
_atom_site_occupancy
_atom_site_symmetry_multiplicity
_atom_site_calc_flag
_atom_site_refinement_flags
_atom_site_disorder_assembly
_atom_site_disorder_group
V1 V 0.58273(6) 0.36064(4) 0.05746(4) 0.0396(2) Uani 1 1 d . . .
V2 V 0.02246(6) 0.12687(5) 0.91436(4) 0.0479(2) Uani 1 1 d . . .
V3 V 0.89431(6) 0.27873(5) 0.40729(4) 0.0459(2) Uani 1 1 d . . .
V4 V 0.50483(7) 0.79024(5) 0.37987(4) 0.0464(2) Uani 1 1 d . . .
Cl1 Cl 0.3583(2) 0.00711(14) 1.03652(12) 0.1431(10) Uani 1 1 d . . .
Cl2 Cl 0.30348(18) 0.00409(14) 0.91062(12) 0.1320(9) Uani 1 1 d . . .
Cl3 Cl 0.8526(2) 0.48067(17) -0.04413(14) 0.0951(9) Uani 0.75 1 d P A 1
Cl3' Cl 0.8061(8) 0.5209(4) -0.0345(4) 0.100(3) Uani 0.25 1 d PD A 2
Cl4 Cl 0.87232(14) 0.50189(14) 0.08531(9) 0.1076(7) Uani 1 1 d . A .
Cl5 Cl 0.62128(16) 0.38694(13) 0.34249(9) 0.1086(7) Uani 1 1 d . . .
Cl6 Cl 0.60430(13) 0.46886(9) 0.46832(10) 0.0910(6) Uani 1 1 d . . .
Cl7 Cl 0.1243(2) 0.0980(2) 0.59049(18) 0.1864(14) Uani 1 1 d . . .
Cl8 Cl 0.1943(3) -0.01936(15) 0.49709(16) 0.1774(13) Uani 1 1 d . . .
N1 N 0.5031(3) 0.2376(2) 0.03215(17) 0.0423(9) Uani 1 1 d . . .
N2 N 0.4443(3) 0.3435(2) -0.01867(17) 0.0397(9) Uani 1 1 d . . .
N3 N -0.0382(3) 0.2471(2) 0.93085(18) 0.0456(10) Uani 1 1 d . . .
N4 N -0.0577(3) 0.1492(2) 0.99021(18) 0.0412(9) Uani 1 1 d . . .
N5 N 0.9651(3) 0.1972(2) 0.45871(18) 0.0496(10) Uani 1 1 d . . .
N6 N 1.0374(3) 0.3405(2) 0.47664(18) 0.0440(9) Uani 1 1 d . . .
N7 N 0.4385(3) 0.6826(2) 0.39385(17) 0.0449(10) Uani 1 1 d . . .
N8 N 0.4490(3) 0.8326(2) 0.46561(17) 0.0439(9) Uani 1 1 d . . .
O1 O 0.6100(2) 0.44533(17) 0.06566(15) 0.0495(8) Uani 1 1 d . . .
O2 O 0.6412(2) 0.31198(16) -0.01233(13) 0.0401(7) Uani 1 1 d . . .
O3 O 0.4895(2) 0.37909(17) 0.10650(15) 0.0483(8) Uani 1 1 d . . .
O4 O 0.6880(2) 0.34442(18) 0.11323(14) 0.0479(8) Uani 1 1 d . . .
O5 O 0.6518(3) 0.33459(18) -0.11672(15) 0.0531(9) Uani 1 1 d . . .
O6 O 0.0415(3) 0.04500(18) 0.91377(16) 0.0577(9) Uani 1 1 d . . .
O7 O 0.1353(2) 0.18471(17) 0.98397(14) 0.0443(8) Uani 1 1 d . . .
O8 O 0.0892(3) 0.1363(2) 0.85778(16) 0.0610(10) Uani 1 1 d . . .
O9 O -0.1076(3) 0.10315(19) 0.86303(15) 0.0569(9) Uani 1 1 d . . .
O10 O 0.2246(3) 0.1732(2) 1.09229(17) 0.0629(10) Uani 1 1 d . . .
O11 O 0.8753(3) 0.34537(19) 0.38237(15) 0.0548(9) Uani 1 1 d . . .
O12 O 0.8375(2) 0.31733(17) 0.47938(13) 0.0434(8) Uani 1 1 d . . .
O13 O 0.7809(3) 0.2117(2) 0.36395(15) 0.0570(9) Uani 1 1 d U . .
O14 O 0.9808(3) 0.23364(18) 0.35844(15) 0.0537(9) Uani 1 1 d . . .
O15 O 0.8323(3) 0.45177(19) 0.56227(15) 0.0580(9) Uani 1 1 d . . .
O16 O 0.5396(3) 0.87220(19) 0.38320(15) 0.0568(9) Uani 1 1 d . . .
O17 O 0.6261(2) 0.78551(17) 0.44252(14) 0.0458(8) Uani 1 1 d . . .
O18 O 0.5533(3) 0.7291(2) 0.31681(15) 0.0576(9) Uani 1 1 d . C .
O19 O 0.3692(3) 0.7811(2) 0.33980(15) 0.0555(9) Uani 1 1 d . . .
O20 O 0.7242(3) 0.8836(2) 0.55467(16) 0.0619(10) Uani 1 1 d . . .
C1 C 0.5147(4) 0.2212(3) 0.0903(2) 0.0557(13) Uani 1 1 d . . .
H1B H 0.4782 0.1720 0.0801 0.084 Uiso 1 1 calc R . .
H1C H 0.4849 0.2592 0.1203 0.084 Uiso 1 1 calc R . .
H1D H 0.5887 0.2217 0.1088 0.084 Uiso 1 1 calc R . .
C2 C 0.3919(3) 0.2369(3) 0.0045(2) 0.0468(12) Uani 1 1 d . . .
H2A H 0.3553 0.2552 0.0386 0.056 Uiso 1 1 calc R . .
H2B H 0.3618 0.1850 -0.0219 0.056 Uiso 1 1 calc R . .
C3 C 0.5514(4) 0.1796(3) -0.0114(2) 0.0448(12) Uani 1 1 d . . .
H3A H 0.5138 0.1302 -0.0213 0.054 Uiso 1 1 calc R . .
H3B H 0.6243 0.1793 0.0105 0.054 Uiso 1 1 calc R . .
C4 C 0.5512(3) 0.1902(3) -0.0714(2) 0.0419(11) Uani 1 1 d . . .
C5 C 0.5992(3) 0.2567(3) -0.0683(2) 0.0400(11) Uani 1 1 d . . .
C6 C 0.6025(4) 0.2668(3) -0.1242(2) 0.0468(12) Uani 1 1 d . . .
C7 C 0.5579(4) 0.2108(3) -0.1822(2) 0.0543(13) Uani 1 1 d . . .
H7A H 0.5602 0.2181 -0.2198 0.065 Uiso 1 1 calc R . .
C8 C 0.5101(4) 0.1444(3) -0.1850(2) 0.0547(13) Uani 1 1 d . . .
C9 C 0.5067(4) 0.1349(3) -0.1299(2) 0.0517(13) Uani 1 1 d . . .
H9A H 0.4734 0.0897 -0.1317 0.062 Uiso 1 1 calc R . .
C10 C 0.3747(3) 0.2843(2) -0.0344(2) 0.0403(11) Uani 1 1 d . . .
C11 C 0.2862(4) 0.2694(3) -0.0842(2) 0.0503(12) Uani 1 1 d . . .
H11B H 0.2376 0.2269 -0.0955 0.060 Uiso 1 1 calc R . .
C12 C 0.2708(4) 0.3168(3) -0.1163(2) 0.0598(15) Uani 1 1 d . . .
H12A H 0.2106 0.3082 -0.1495 0.072 Uiso 1 1 calc R . .
C13 C 0.3440(4) 0.3777(3) -0.0998(2) 0.0498(12) Uani 1 1 d . . .
H13A H 0.3351 0.4111 -0.1216 0.060 Uiso 1 1 calc R . .
C14 C 0.4289(4) 0.3885(3) -0.0516(2) 0.0447(12) Uani 1 1 d . . .
H14A H 0.4795 0.4296 -0.0407 0.054 Uiso 1 1 calc R . .
C15 C 0.6523(5) 0.3477(3) -0.1724(2) 0.0683(16) Uani 1 1 d . . .
H15A H 0.6905 0.3966 -0.1615 0.102 Uiso 1 1 calc R . .
H15B H 0.5806 0.3467 -0.1952 0.102 Uiso 1 1 calc R . .
H15C H 0.6863 0.3088 -0.1989 0.102 Uiso 1 1 calc R . .
C16 C 0.4597(5) 0.0845(3) -0.2481(2) 0.0787(19) Uani 1 1 d . . .
H16B H 0.5110 0.0711 -0.2735 0.118 Uiso 1 1 calc R . .
H16C H 0.4015 0.1033 -0.2699 0.118 Uiso 1 1 calc R . .
H16D H 0.4339 0.0404 -0.2418 0.118 Uiso 1 1 calc R . .
C17 C 0.4435(4) 0.4455(3) 0.1269(3) 0.0628(15) Uani 1 1 d . . .
H17A H 0.3997 0.4532 0.0902 0.075 Uiso 1 1 calc R . .
H17B H 0.4985 0.4881 0.1485 0.075 Uiso 1 1 calc R . .
C18 C 0.3784(5) 0.4428(3) 0.1706(3) 0.0736(18) Uani 1 1 d . . .
H18A H 0.3194 0.4034 0.1471 0.088 Uiso 1 1 calc R . .
H18B H 0.3490 0.4910 0.1848 0.088 Uiso 1 1 calc R . .
C19 C 0.4341(6) 0.4282(4) 0.2273(3) 0.091(2) Uani 1 1 d . . .
H19A H 0.3850 0.4256 0.2524 0.136 Uiso 1 1 calc R . .
H19B H 0.4899 0.4686 0.2526 0.136 Uiso 1 1 calc R . .
H19C H 0.4639 0.3808 0.2140 0.136 Uiso 1 1 calc R . .
C20 C 0.7299(5) 0.3982(3) 0.1734(3) 0.0777(19) Uani 1 1 d . . .
H20A H 0.6728 0.4124 0.1948 0.093 Uiso 1 1 calc R . .
H20B H 0.7587 0.4432 0.1688 0.093 Uiso 1 1 calc R . .
C21 C 0.8104(5) 0.3751(4) 0.2130(3) 0.088(2) Uani 1 1 d . . .
H21A H 0.8674 0.3602 0.1916 0.105 Uiso 1 1 calc R . .
H21B H 0.7815 0.3306 0.2184 0.105 Uiso 1 1 calc R . .
C22 C 0.8549(5) 0.4342(4) 0.2768(3) 0.0761(18) Uani 1 1 d . . .
H22A H 0.9185 0.4191 0.2974 0.114 Uiso 1 1 calc R . .
H22B H 0.8039 0.4404 0.3023 0.114 Uiso 1 1 calc R . .
H22C H 0.8713 0.4814 0.2722 0.114 Uiso 1 1 calc R . .
C23 C -0.0702(5) 0.2583(3) 0.8705(2) 0.0692(16) Uani 1 1 d . . .
H23A H -0.0999 0.3058 0.8776 0.104 Uiso 1 1 calc R . .
H23B H -0.1225 0.2175 0.8409 0.104 Uiso 1 1 calc R . .
H23C H -0.0095 0.2591 0.8532 0.104 Uiso 1 1 calc R . .
C24 C -0.1302(4) 0.2457(3) 0.9565(2) 0.0503(13) Uani 1 1 d . . .
H24A H -0.1916 0.2201 0.9216 0.060 Uiso 1 1 calc R . .
H24B H -0.1443 0.2975 0.9779 0.060 Uiso 1 1 calc R . .
C25 C 0.0426(4) 0.3099(3) 0.9737(2) 0.0480(12) Uani 1 1 d . . .
H25A H 0.1002 0.3111 0.9532 0.058 Uiso 1 1 calc R . .
H25B H 0.0117 0.3575 0.9804 0.058 Uiso 1 1 calc R . .
C26 C 0.0856(3) 0.3041(3) 1.0356(2) 0.0417(11) Uani 1 1 d . . .
C27 C 0.1337(3) 0.2411(3) 1.0371(2) 0.0420(11) Uani 1 1 d . . .
C28 C 0.1781(3) 0.2369(3) 1.0957(2) 0.0461(12) Uani 1 1 d . . .
C29 C 0.1704(4) 0.2934(3) 1.1502(2) 0.0536(13) Uani 1 1 d . . .
H29A H 0.1997 0.2894 1.1895 0.064 Uiso 1 1 calc R . .
C30 C 0.1219(4) 0.3550(3) 1.1492(2) 0.0541(13) Uani 1 1 d . . .
C31 C 0.0807(4) 0.3602(3) 1.0919(2) 0.0515(13) Uani 1 1 d . . .
H31A H 0.0481 0.4032 1.0906 0.062 Uiso 1 1 calc R . .
C32 C -0.1143(3) 0.2067(3) 1.0021(2) 0.0419(11) Uani 1 1 d . . .
C33 C -0.1589(4) 0.2262(3) 1.0531(2) 0.0532(13) Uani 1 1 d . . .
H33A H -0.1981 0.2677 1.0614 0.064 Uiso 1 1 calc R . .
C34 C -0.1467(4) 0.1863(3) 1.0913(3) 0.0586(14) Uani 1 1 d . . .
H34A H -0.1780 0.1989 1.1259 0.070 Uiso 1 1 calc R . .
C35 C -0.0881(4) 0.1271(3) 1.0786(2) 0.0545(13) Uani 1 1 d . . .
H35A H -0.0781 0.0981 1.1043 0.065 Uiso 1 1 calc R . .
C36 C -0.0445(4) 0.1108(3) 1.0284(2) 0.0503(13) Uani 1 1 d . . .
H36A H -0.0031 0.0705 1.0202 0.060 Uiso 1 1 calc R . .
C37 C 0.2696(6) 0.1655(4) 1.1504(3) 0.102(3) Uani 1 1 d . . .
H37A H 0.2987 0.1177 1.1423 0.153 Uiso 1 1 calc R . .
H37B H 0.2161 0.1673 1.1737 0.153 Uiso 1 1 calc R . .
H37C H 0.3251 0.2063 1.1752 0.153 Uiso 1 1 calc R . .
C38 C 0.1161(5) 0.4171(4) 1.2101(3) 0.083(2) Uani 1 1 d . . .
H38A H 0.1076 0.3955 1.2410 0.125 Uiso 1 1 calc R . .
H38B H 0.0567 0.4444 1.2019 0.125 Uiso 1 1 calc R . .
H38C H 0.1804 0.4514 1.2265 0.125 Uiso 1 1 calc R . .
C39 C 0.0952(6) 0.0749(4) 0.8047(3) 0.091(2) Uani 1 1 d . . .
H39A H 0.0253 0.0585 0.7757 0.109 Uiso 1 1 calc R . .
H39B H 0.1180 0.0331 0.8177 0.109 Uiso 1 1 calc R . .
C40 C 0.1698(7) 0.0930(5) 0.7706(4) 0.131(3) Uani 1 1 d U . .
H40A H 0.1464 0.1335 0.7560 0.157 Uiso 1 1 calc R . .
H40B H 0.2400 0.1101 0.7993 0.157 Uiso 1 1 calc R . .
C41 C 0.1737(9) 0.0264(6) 0.7173(4) 0.192(6) Uani 1 1 d U . .
H41A H 0.2259 0.0365 0.6966 0.289 Uiso 1 1 calc R . .
H41B H 0.1054 0.0122 0.6875 0.289 Uiso 1 1 calc R . .
H41C H 0.1925 -0.0144 0.7319 0.289 Uiso 1 1 calc R . .
C42 C -0.1811(4) 0.0427(3) 0.8499(3) 0.0684(16) Uani 1 1 d . . .
H42A H -0.2197 0.0544 0.8832 0.082 Uiso 1 1 calc R . .
H42B H -0.1451 -0.0018 0.8494 0.082 Uiso 1 1 calc R . .
C43 C -0.2572(5) 0.0259(4) 0.7867(3) 0.0779(18) Uani 1 1 d . . .
H43A H -0.2921 0.0709 0.7875 0.094 Uiso 1 1 calc R . .
H43B H -0.2178 0.0148 0.7537 0.094 Uiso 1 1 calc R . .
C44 C -0.3376(5) -0.0376(4) 0.7697(3) 0.091(2) Uani 1 1 d . . .
H44A H -0.3847 -0.0448 0.7291 0.136 Uiso 1 1 calc R . .
H44B H -0.3773 -0.0270 0.8019 0.136 Uiso 1 1 calc R . .
H44C H -0.3039 -0.0829 0.7669 0.136 Uiso 1 1 calc R . .
C45 C 0.9480(5) 0.1194(3) 0.4136(2) 0.0622(15) Uani 1 1 d . . .
H45A H 0.9827 0.0872 0.4342 0.093 Uiso 1 1 calc R . .
H45B H 0.9767 0.1164 0.3778 0.093 Uiso 1 1 calc R . .
H45C H 0.8732 0.1028 0.3988 0.093 Uiso 1 1 calc R . .
C46 C 1.0786(4) 0.2218(3) 0.4821(2) 0.0523(13) Uani 1 1 d . . .
H46A H 1.1131 0.2000 0.4474 0.063 Uiso 1 1 calc R . .
H46B H 1.1078 0.2029 0.5157 0.063 Uiso 1 1 calc R . .
C47 C 0.9183(4) 0.1995(3) 0.5115(2) 0.0541(13) Uani 1 1 d . . .
H47A H 0.9548 0.1675 0.5324 0.065 Uiso 1 1 calc R . .
H47B H 0.8446 0.1777 0.4939 0.065 Uiso 1 1 calc R . .
C48 C 0.9221(4) 0.2757(3) 0.5602(2) 0.0499(12) Uani 1 1 d . . .
C49 C 0.8780(4) 0.3303(3) 0.5404(2) 0.0444(11) Uani 1 1 d . . .
C50 C 0.8756(4) 0.4010(3) 0.5856(2) 0.0509(13) Uani 1 1 d . . .
C51 C 0.9146(4) 0.4140(3) 0.6489(2) 0.0590(14) Uani 1 1 d . . .
H51A H 0.9114 0.4613 0.6794 0.071 Uiso 1 1 calc R . .
C52 C 0.9584(5) 0.3587(3) 0.6684(2) 0.0655(16) Uani 1 1 d . . .
C53 C 0.9625(4) 0.2900(3) 0.6235(2) 0.0577(14) Uani 1 1 d . . .
H53A H 0.9933 0.2522 0.6361 0.069 Uiso 1 1 calc R . .
C54 C 1.1011(4) 0.3045(3) 0.5071(2) 0.0454(12) Uani 1 1 d . . .
C55 C 1.1856(4) 0.3429(3) 0.5558(2) 0.0502(13) Uani 1 1 d . . .
H55A H 1.2303 0.3167 0.5765 0.060 Uiso 1 1 calc R . .
C56 C 1.2048(4) 0.4191(3) 0.5744(3) 0.0587(14) Uani 1 1 d . . .
H56A H 1.2622 0.4461 0.6081 0.070 Uiso 1 1 calc R . .
C57 C 1.1393(4) 0.4557(3) 0.5432(3) 0.0601(15) Uani 1 1 d . . .
H57A H 1.1509 0.5082 0.5547 0.072 Uiso 1 1 calc R . .
C58 C 1.0574(4) 0.4145(3) 0.4953(2) 0.0491(12) Uani 1 1 d . . .
H58A H 1.0121 0.4398 0.4740 0.059 Uiso 1 1 calc R . .
C59 C 0.8228(5) 0.5233(3) 0.6058(3) 0.0741(18) Uani 1 1 d . . .
H59A H 0.7895 0.5537 0.5828 0.111 Uiso 1 1 calc R . .
H59B H 0.8920 0.5479 0.6310 0.111 Uiso 1 1 calc R . .
H59C H 0.7802 0.5175 0.6334 0.111 Uiso 1 1 calc R . .
C60 C 1.0006(6) 0.3750(4) 0.7386(3) 0.097(2) Uani 1 1 d . . .
H60A H 0.9442 0.3877 0.7601 0.146 Uiso 1 1 calc R . .
H60B H 1.0558 0.4168 0.7563 0.146 Uiso 1 1 calc R . .
H60C H 1.0289 0.3307 0.7442 0.146 Uiso 1 1 calc R . .
C61 C 0.7387(5) 0.1963(4) 0.2996(3) 0.0769(18) Uani 1 1 d U . .
H61A H 0.7847 0.1657 0.2752 0.092 Uiso 1 1 calc R . .
H61B H 0.7371 0.2438 0.2923 0.092 Uiso 1 1 calc R . .
C62 C 0.6326(6) 0.1565(5) 0.2764(3) 0.115(3) Uani 1 1 d . . .
H62A H 0.6360 0.1063 0.2787 0.138 Uiso 1 1 calc R . .
H62B H 0.5892 0.1838 0.3046 0.138 Uiso 1 1 calc R . .
C63 C 0.5827(7) 0.1485(7) 0.2132(4) 0.172(5) Uani 1 1 d . . .
H63A H 0.5101 0.1274 0.2031 0.257 Uiso 1 1 calc R . .
H63B H 0.6189 0.1151 0.1841 0.257 Uiso 1 1 calc R . .
H63C H 0.5849 0.1974 0.2093 0.257 Uiso 1 1 calc R . .
C64 C 1.0343(5) 0.2647(3) 0.3261(3) 0.0684(16) Uani 1 1 d . . .
H64A H 1.1097 0.2733 0.3464 0.082 Uiso 1 1 calc R . .
H64B H 1.0098 0.3133 0.3281 0.082 Uiso 1 1 calc R . .
C65 C 1.0162(6) 0.2128(4) 0.2582(3) 0.085(2) Uani 1 1 d . . .
H65A H 0.9412 0.2076 0.2379 0.102 Uiso 1 1 calc R . .
H65B H 1.0544 0.2361 0.2366 0.102 Uiso 1 1 calc R . .
C66 C 1.0484(6) 0.1376(4) 0.2487(3) 0.094(2) Uani 1 1 d . . .
H66A H 1.0409 0.1098 0.2038 0.141 Uiso 1 1 calc R . .
H66B H 1.0045 0.1111 0.2648 0.141 Uiso 1 1 calc R . .
H66C H 1.1213 0.1419 0.2712 0.141 Uiso 1 1 calc R . .
C67 C 0.3839(4) 0.6258(3) 0.3322(2) 0.0596(14) Uani 1 1 d . . .
H67A H 0.3562 0.5822 0.3385 0.089 Uiso 1 1 calc R . .
H67B H 0.4329 0.6108 0.3054 0.089 Uiso 1 1 calc R . .
H67C H 0.3266 0.6469 0.3121 0.089 Uiso 1 1 calc R . .
C68 C 0.3635(4) 0.7077(3) 0.4334(2) 0.0484(12) Uani 1 1 d . . .
H68A H 0.3567 0.6726 0.4549 0.058 Uiso 1 1 calc R . .
H68B H 0.2945 0.7065 0.4061 0.058 Uiso 1 1 calc R . .
C69 C 0.5232(4) 0.6480(3) 0.4229(2) 0.0478(12) Uani 1 1 d . . .
H69A H 0.5720 0.6329 0.3954 0.057 Uiso 1 1 calc R . .
H69B H 0.4929 0.6023 0.4259 0.057 Uiso 1 1 calc R . .
C70 C 0.5831(3) 0.6989(3) 0.4876(2) 0.0423(11) Uani 1 1 d . . .
C71 C 0.6303(3) 0.7665(3) 0.4926(2) 0.0420(11) Uani 1 1 d . . .
C72 C 0.6818(4) 0.8172(3) 0.5530(2) 0.0500(12) Uani 1 1 d . . .
C73 C 0.6857(4) 0.7979(3) 0.6043(2) 0.0530(13) Uani 1 1 d . . .
H73A H 0.7199 0.8325 0.6448 0.064 Uiso 1 1 calc R . .
C74 C 0.6412(4) 0.7294(3) 0.5986(2) 0.0538(13) Uani 1 1 d . . .
C75 C 0.5894(4) 0.6809(3) 0.5401(2) 0.0484(12) Uani 1 1 d . . .
H75A H 0.5573 0.6340 0.5356 0.058 Uiso 1 1 calc R . .
C76 C 0.3956(4) 0.7845(3) 0.4813(2) 0.0472(12) Uani 1 1 d . . .
C77 C 0.3681(4) 0.8078(3) 0.5384(2) 0.0557(13) Uani 1 1 d . . .
H77A H 0.3304 0.7737 0.5492 0.067 Uiso 1 1 calc R . .
C78 C 0.3958(5) 0.8806(3) 0.5792(3) 0.0650(16) Uani 1 1 d . . .
H78A H 0.3766 0.8972 0.6182 0.078 Uiso 1 1 calc R . .
C79 C 0.4511(5) 0.9291(3) 0.5635(2) 0.0638(15) Uani 1 1 d . . .
H79A H 0.4714 0.9794 0.5913 0.077 Uiso 1 1 calc R . .
C80 C 0.4765(4) 0.9027(3) 0.5059(2) 0.0528(13) Uani 1 1 d . . .
H80A H 0.5150 0.9359 0.4946 0.063 Uiso 1 1 calc R . .
C81 C 0.7649(6) 0.9394(3) 0.6151(3) 0.094(2) Uani 1 1 d . . .
H81A H 0.7928 0.9842 0.6106 0.141 Uiso 1 1 calc R . .
H81B H 0.8205 0.9208 0.6390 0.141 Uiso 1 1 calc R . .
H81C H 0.7093 0.9516 0.6374 0.141 Uiso 1 1 calc R . .
C82 C 0.6502(5) 0.7090(4) 0.6569(3) 0.0802(19) Uani 1 1 d . . .
H82A H 0.6342 0.6549 0.6439 0.120 Uiso 1 1 calc R . .
H82B H 0.6010 0.7346 0.6807 0.120 Uiso 1 1 calc R . .
H82C H 0.7212 0.7244 0.6834 0.120 Uiso 1 1 calc R . .
C83 C 0.6421(6) 0.7435(4) 0.2997(4) 0.108(3) Uani 1 1 d D . .
H83A H 0.6986 0.7638 0.3385 0.130 Uiso 1 1 calc R B 1
H83B H 0.6303 0.7837 0.2828 0.130 Uiso 1 1 calc R B 1
C84 C 0.6799(11) 0.6849(7) 0.2553(5) 0.122(7) Uani 0.55 1 d PD C 1
H84A H 0.7456 0.7049 0.2503 0.146 Uiso 0.55 1 calc PR C 1
H84B H 0.6289 0.6692 0.2141 0.146 Uiso 0.55 1 calc PR C 1
C84' C 0.7343(10) 0.7017(6) 0.2964(8) 0.115(7) Uani 0.45 1 d PD C 2
H84C H 0.7820 0.7170 0.3386 0.139 Uiso 0.45 1 calc PR C 2
H84D H 0.7722 0.7129 0.2681 0.139 Uiso 0.45 1 calc PR C 2
C85 C 0.6994(8) 0.6184(4) 0.2717(4) 0.132(4) Uani 1 1 d D . .
H85A H 0.7117 0.5779 0.2354 0.199 Uiso 1 1 calc R C 1
H85B H 0.6388 0.6028 0.2835 0.199 Uiso 1 1 calc R C 1
H85C H 0.7607 0.6305 0.3070 0.199 Uiso 1 1 calc R C 1
C86 C 0.3045(5) 0.8384(4) 0.3385(3) 0.094(2) Uani 1 1 d . . .
H86A H 0.3320 0.8692 0.3181 0.113 Uiso 1 1 calc R . .
H86B H 0.3055 0.8711 0.3820 0.113 Uiso 1 1 calc R . .
C87 C 0.1970(6) 0.8073(5) 0.3041(3) 0.114(3) Uani 1 1 d DU . .
H87A H 0.1974 0.7797 0.2597 0.137 Uiso 1 1 calc R . .
H87B H 0.1759 0.7701 0.3208 0.137 Uiso 1 1 calc R . .
C88 C 0.1152(5) 0.8575(4) 0.3047(4) 0.110(3) Uani 1 1 d DU . .
H88A H 0.0489 0.8286 0.2785 0.164 Uiso 1 1 calc R . .
H88B H 0.1336 0.8948 0.2880 0.164 Uiso 1 1 calc R . .
H88C H 0.1088 0.8827 0.3478 0.164 Uiso 1 1 calc R . .
C89 C 0.2725(4) 0.0326(3) 0.9825(3) 0.0785(19) Uani 1 1 d . . .
H89A H 0.2013 0.0103 0.9771 0.094 Uiso 1 1 calc R . .
H89B H 0.2731 0.0875 0.9989 0.094 Uiso 1 1 calc R . .
C90 C 0.7885(5) 0.4712(3) 0.0103(3) 0.0710(16) Uani 1 1 d D . .
H90A H 0.7619 0.4182 -0.0023 0.085 Uiso 1 1 calc R A 1
H90B H 0.7283 0.5006 0.0110 0.085 Uiso 1 1 calc R A 1
C91 C 0.6437(5) 0.3892(3) 0.4190(3) 0.0719(17) Uani 1 1 d . . .
H91A H 0.6055 0.3445 0.4191 0.086 Uiso 1 1 calc R . .
H91B H 0.7188 0.3877 0.4350 0.086 Uiso 1 1 calc R . .
C92 C 0.2269(5) 0.0669(4) 0.5579(4) 0.108(3) Uani 1 1 d . . .
H92A H 0.2852 0.0634 0.5909 0.130 Uiso 1 1 calc R . .
H92B H 0.2511 0.1037 0.5418 0.130 Uiso 1 1 calc R . .

loop_
_atom_site_aniso_label
_atom_site_aniso_U_11
_atom_site_aniso_U_22
_atom_site_aniso_U_33
_atom_site_aniso_U_23
_atom_site_aniso_U_13
_atom_site_aniso_U_12
V1 0.0367(4) 0.0351(4) 0.0453(5) 0.0132(4) 0.0091(3) 0.0035(3)
V2 0.0444(5) 0.0356(5) 0.0551(5) 0.0049(4) 0.0148(4) 0.0029(4)
V3 0.0505(5) 0.0432(5) 0.0428(5) 0.0136(4) 0.0129(4) 0.0020(4)
V4 0.0530(5) 0.0459(5) 0.0426(5) 0.0191(4) 0.0114(4) 0.0067(4)
Cl1 0.141(2) 0.1117(17) 0.164(2) 0.0429(17) 0.0194(17) 0.0736(16)
Cl2 0.1196(17) 0.137(2) 0.1431(19) 0.0336(16) 0.0713(15) 0.0045(15)
Cl3 0.095(2) 0.086(2) 0.0977(19) 0.0237(18) 0.0320(16) -0.0336(16)
Cl3' 0.131(8) 0.058(5) 0.096(6) 0.040(5) -0.019(5) -0.024(5)
Cl4 0.0724(11) 0.158(2) 0.1027(14) 0.0616(14) 0.0150(10) 0.0378(12)
Cl5 0.1035(14) 0.1356(18) 0.0957(14) 0.0563(13) 0.0200(11) 0.0078(13)
Cl6 0.0778(11) 0.0614(10) 0.1392(16) 0.0302(11) 0.0481(11) 0.0139(8)
Cl7 0.151(2) 0.236(4) 0.286(4) 0.195(3) 0.109(3) 0.063(2)
Cl8 0.230(3) 0.1031(19) 0.209(3) 0.082(2) 0.038(3) -0.043(2)
N1 0.045(2) 0.042(2) 0.049(2) 0.025(2) 0.0137(18) 0.0056(18)
N2 0.037(2) 0.032(2) 0.049(2) 0.0139(19) 0.0094(17) 0.0035(17)
N3 0.042(2) 0.046(2) 0.046(2) 0.016(2) 0.0078(18) 0.0094(19)
N4 0.032(2) 0.035(2) 0.054(2) 0.014(2) 0.0107(18) 0.0043(17)
N5 0.060(3) 0.041(2) 0.054(2) 0.020(2) 0.020(2) 0.008(2)
N6 0.047(2) 0.038(2) 0.050(2) 0.017(2) 0.0162(19) 0.0049(19)
N7 0.046(2) 0.041(2) 0.040(2) 0.0093(19) 0.0056(18) -0.0010(18)
N8 0.047(2) 0.039(2) 0.047(2) 0.018(2) 0.0106(19) 0.0080(19)
O1 0.0496(19) 0.0373(18) 0.056(2) 0.0106(16) 0.0121(16) 0.0022(15)
O2 0.0390(17) 0.0368(17) 0.0429(18) 0.0127(15) 0.0103(14) 0.0022(14)
O3 0.051(2) 0.0408(19) 0.057(2) 0.0166(17) 0.0210(16) 0.0134(16)
O4 0.0458(19) 0.047(2) 0.0431(18) 0.0101(16) 0.0052(15) 0.0103(16)
O5 0.067(2) 0.046(2) 0.0469(19) 0.0180(17) 0.0145(17) -0.0061(17)
O6 0.053(2) 0.0356(19) 0.073(2) 0.0047(18) 0.0182(18) 0.0062(16)
O7 0.0377(17) 0.0372(18) 0.0520(19) 0.0074(16) 0.0135(15) 0.0067(14)
O8 0.062(2) 0.053(2) 0.054(2) -0.0013(18) 0.0239(18) -0.0039(18)
O9 0.058(2) 0.047(2) 0.053(2) 0.0072(17) 0.0070(17) -0.0030(17)
O10 0.061(2) 0.066(2) 0.070(2) 0.033(2) 0.0176(19) 0.021(2)
O11 0.061(2) 0.056(2) 0.049(2) 0.0227(18) 0.0110(17) 0.0084(18)
O12 0.0431(18) 0.0454(19) 0.0383(18) 0.0116(15) 0.0100(14) 0.0022(15)
O13 0.060(2) 0.061(2) 0.0420(19) 0.0119(18) 0.0094(16) -0.0094(18)
O14 0.069(2) 0.044(2) 0.054(2) 0.0170(17) 0.0286(18) 0.0048(17)
O15 0.074(2) 0.047(2) 0.048(2) 0.0111(18) 0.0142(18) 0.0110(19)
O16 0.071(2) 0.054(2) 0.051(2) 0.0259(18) 0.0160(18) 0.0054(18)
O17 0.0461(19) 0.0452(19) 0.0470(19) 0.0190(16) 0.0099(15) 0.0030(15)
O18 0.059(2) 0.067(2) 0.049(2) 0.0203(19) 0.0185(17) 0.0127(19)
O19 0.056(2) 0.058(2) 0.053(2) 0.0231(18) 0.0085(17) 0.0140(18)
O20 0.072(2) 0.046(2) 0.058(2) 0.0172(19) 0.0027(19) -0.0092(19)
C1 0.066(3) 0.048(3) 0.063(3) 0.028(3) 0.021(3) 0.006(3)
C2 0.040(3) 0.037(3) 0.068(3) 0.022(3) 0.017(2) 0.002(2)
C3 0.044(3) 0.034(3) 0.057(3) 0.019(2) 0.009(2) 0.006(2)
C4 0.042(3) 0.035(3) 0.049(3) 0.016(2) 0.013(2) 0.007(2)
C5 0.036(2) 0.036(3) 0.044(3) 0.012(2) 0.007(2) 0.007(2)
C6 0.048(3) 0.038(3) 0.055(3) 0.018(2) 0.013(2) 0.008(2)
C7 0.065(3) 0.050(3) 0.045(3) 0.016(3) 0.012(3) 0.004(3)
C8 0.068(4) 0.042(3) 0.044(3) 0.011(2) 0.003(3) 0.000(3)
C9 0.056(3) 0.030(3) 0.060(3) 0.008(2) 0.008(3) 0.000(2)
C10 0.037(3) 0.032(2) 0.053(3) 0.013(2) 0.017(2) 0.007(2)
C11 0.045(3) 0.044(3) 0.056(3) 0.012(3) 0.011(2) 0.002(2)
C12 0.052(3) 0.059(4) 0.057(3) 0.020(3) -0.007(3) 0.001(3)
C13 0.056(3) 0.046(3) 0.044(3) 0.019(2) 0.003(2) 0.007(3)
C14 0.047(3) 0.031(2) 0.055(3) 0.013(2) 0.015(2) 0.005(2)
C15 0.082(4) 0.067(4) 0.063(4) 0.036(3) 0.012(3) -0.008(3)
C16 0.108(5) 0.057(4) 0.048(3) 0.008(3) -0.004(3) -0.010(4)
C17 0.069(4) 0.054(3) 0.078(4) 0.028(3) 0.033(3) 0.023(3)
C18 0.086(4) 0.060(4) 0.095(5) 0.034(4) 0.050(4) 0.031(3)
C19 0.117(6) 0.098(5) 0.073(4) 0.035(4) 0.043(4) 0.044(5)
C20 0.086(4) 0.065(4) 0.064(4) 0.021(3) -0.012(3) 0.000(3)
C21 0.098(5) 0.077(5) 0.063(4) 0.014(4) -0.011(4) 0.004(4)
C22 0.084(4) 0.079(4) 0.055(4) 0.025(3) -0.002(3) -0.007(4)
C23 0.077(4) 0.068(4) 0.059(3) 0.026(3) 0.005(3) 0.005(3)
C24 0.039(3) 0.042(3) 0.061(3) 0.011(3) 0.008(2) 0.012(2)
C25 0.049(3) 0.034(3) 0.060(3) 0.016(2) 0.012(2) 0.007(2)
C26 0.031(2) 0.036(3) 0.053(3) 0.011(2) 0.009(2) 0.002(2)
C27 0.032(2) 0.035(3) 0.050(3) 0.006(2) 0.011(2) -0.003(2)
C28 0.037(3) 0.045(3) 0.063(3) 0.024(3) 0.018(2) 0.008(2)
C29 0.051(3) 0.058(3) 0.045(3) 0.013(3) 0.008(2) -0.008(3)
C30 0.049(3) 0.053(3) 0.052(3) 0.005(3) 0.022(3) -0.003(3)
C31 0.046(3) 0.035(3) 0.064(3) 0.004(3) 0.020(3) 0.003(2)
C32 0.024(2) 0.039(3) 0.052(3) 0.009(2) 0.003(2) 0.001(2)
C33 0.038(3) 0.051(3) 0.059(3) 0.007(3) 0.012(2) 0.005(2)
C34 0.054(3) 0.061(4) 0.055(3) 0.013(3) 0.016(3) -0.001(3)
C35 0.053(3) 0.053(3) 0.054(3) 0.020(3) 0.008(3) -0.004(3)
C36 0.041(3) 0.036(3) 0.062(3) 0.012(3) 0.001(2) -0.001(2)
C37 0.131(6) 0.125(6) 0.090(5) 0.070(5) 0.048(5) 0.068(5)
C38 0.087(5) 0.079(5) 0.061(4) -0.010(3) 0.031(3) -0.001(4)
C39 0.110(6) 0.073(5) 0.077(4) 0.006(4) 0.035(4) 0.010(4)
C40 0.137(7) 0.118(7) 0.099(6) -0.023(5) 0.060(5) -0.021(6)
C41 0.209(11) 0.185(11) 0.125(8) -0.035(7) 0.081(8) -0.001(9)
C42 0.059(4) 0.060(4) 0.072(4) 0.013(3) 0.008(3) -0.009(3)
C43 0.068(4) 0.071(4) 0.081(4) 0.024(4) -0.001(3) -0.017(3)
C44 0.080(5) 0.084(5) 0.098(5) 0.036(4) 0.000(4) -0.012(4)
C45 0.088(4) 0.035(3) 0.062(3) 0.012(3) 0.026(3) 0.005(3)
C46 0.056(3) 0.044(3) 0.067(3) 0.026(3) 0.022(3) 0.015(2)
C47 0.064(3) 0.048(3) 0.058(3) 0.024(3) 0.023(3) 0.004(3)
C48 0.051(3) 0.048(3) 0.052(3) 0.018(3) 0.016(2) -0.002(2)
C49 0.041(3) 0.043(3) 0.047(3) 0.011(2) 0.016(2) -0.002(2)
C50 0.055(3) 0.045(3) 0.050(3) 0.014(3) 0.016(2) 0.002(2)
C51 0.074(4) 0.054(3) 0.047(3) 0.012(3) 0.021(3) -0.004(3)
C52 0.083(4) 0.065(4) 0.042(3) 0.019(3) 0.004(3) -0.010(3)
C53 0.067(4) 0.063(4) 0.050(3) 0.029(3) 0.014(3) 0.002(3)
C54 0.045(3) 0.044(3) 0.056(3) 0.022(3) 0.021(2) 0.010(2)
C55 0.040(3) 0.058(3) 0.056(3) 0.025(3) 0.013(2) 0.014(2)
C56 0.052(3) 0.050(3) 0.065(3) 0.015(3) 0.009(3) 0.001(3)
C57 0.053(3) 0.038(3) 0.084(4) 0.021(3) 0.011(3) 0.000(3)
C58 0.042(3) 0.043(3) 0.062(3) 0.021(3) 0.009(2) 0.007(2)
C59 0.108(5) 0.041(3) 0.069(4) 0.012(3) 0.026(4) 0.012(3)
C60 0.145(7) 0.092(5) 0.050(4) 0.027(4) 0.013(4) 0.005(5)
C61 0.078(4) 0.078(4) 0.063(4) 0.019(3) 0.007(3) -0.011(3)
C62 0.123(6) 0.131(7) 0.070(5) 0.043(5) -0.018(4) -0.060(5)
C63 0.127(8) 0.260(14) 0.110(7) 0.084(8) -0.025(6) -0.065(8)
C64 0.087(4) 0.057(4) 0.078(4) 0.029(3) 0.048(3) 0.013(3)
C65 0.101(5) 0.105(6) 0.067(4) 0.042(4) 0.037(4) 0.018(4)
C66 0.119(6) 0.091(5) 0.065(4) 0.015(4) 0.030(4) 0.031(5)
C67 0.067(4) 0.047(3) 0.049(3) 0.004(3) 0.005(3) -0.006(3)
C68 0.045(3) 0.045(3) 0.048(3) 0.013(2) 0.005(2) 0.000(2)
C69 0.048(3) 0.033(3) 0.061(3) 0.018(2) 0.011(2) 0.004(2)
C70 0.036(2) 0.042(3) 0.051(3) 0.017(2) 0.014(2) 0.006(2)
C71 0.042(3) 0.043(3) 0.044(3) 0.021(2) 0.010(2) 0.010(2)
C72 0.048(3) 0.047(3) 0.057(3) 0.022(3) 0.011(2) 0.007(2)
C73 0.049(3) 0.058(3) 0.049(3) 0.020(3) 0.005(2) -0.001(3)
C74 0.046(3) 0.067(4) 0.057(3) 0.033(3) 0.012(3) 0.010(3)
C75 0.044(3) 0.053(3) 0.060(3) 0.033(3) 0.014(2) 0.005(2)
C76 0.047(3) 0.049(3) 0.051(3) 0.026(3) 0.012(2) 0.009(2)
C77 0.057(3) 0.059(4) 0.062(3) 0.030(3) 0.023(3) 0.009(3)
C78 0.083(4) 0.062(4) 0.055(3) 0.018(3) 0.031(3) 0.019(3)
C79 0.087(4) 0.042(3) 0.055(3) 0.009(3) 0.017(3) 0.011(3)
C80 0.066(3) 0.038(3) 0.059(3) 0.022(3) 0.016(3) 0.009(3)
C81 0.133(6) 0.055(4) 0.065(4) 0.006(3) -0.006(4) -0.027(4)
C82 0.079(4) 0.112(6) 0.066(4) 0.054(4) 0.016(3) -0.002(4)
C83 0.086(5) 0.099(6) 0.163(8) 0.054(6) 0.065(5) 0.037(5)
C84 0.081(10) 0.19(2) 0.058(8) 0.010(10) 0.003(7) 0.041(11)
C84' 0.156(19) 0.124(17) 0.075(12) 0.057(12) 0.011(12) 0.014(14)
C85 0.230(11) 0.075(6) 0.089(6) 0.025(5) 0.037(6) 0.043(7)
C86 0.079(5) 0.088(5) 0.109(6) 0.041(5) 0.003(4) 0.027(4)
C87 0.100(6) 0.131(7) 0.090(5) 0.031(5) -0.012(4) 0.057(5)
C88 0.093(5) 0.108(6) 0.119(6) 0.038(5) 0.014(5) 0.026(4)
C89 0.060(4) 0.055(4) 0.116(5) 0.021(4) 0.030(4) 0.004(3)
C90 0.071(4) 0.056(4) 0.089(4) 0.027(3) 0.027(3) 0.005(3)
C91 0.064(4) 0.062(4) 0.099(5) 0.036(4) 0.027(3) 0.016(3)
C92 0.068(4) 0.121(7) 0.156(7) 0.094(6) -0.001(5) -0.023(4)

loop_
_atom_type_symbol
_atom_type_description
_atom_type_scat_dispersion_real
_atom_type_scat_dispersion_imag
_atom_type_scat_source
C C 0.0033 0.0016 'International Tables Vol C Tables 4.2.6.8 and 6.1.1.4'
H H 0.0000 0.0000 'International Tables Vol C Tables 4.2.6.8 and 6.1.1.4'
N N 0.0061 0.0033 'International Tables Vol C Tables 4.2.6.8 and 6.1.1.4'
O O 0.0106 0.0060 'International Tables Vol C Tables 4.2.6.8 and 6.1.1.4'
V V 0.3005 0.5294 'International Tables Vol C Tables 4.2.6.8 and 6.1.1.4'
Cl Cl 0.1484 0.1585 'International Tables Vol C Tables 4.2.6.8 and 6.1.1.4'

loop_
_geom_angle_atom_site_label_1
_geom_angle_atom_site_label_2
_geom_angle_atom_site_label_3
_geom_angle
O1 V1 O4 104.10(16)
O1 V1 O3 96.39(16)
O4 V1 O3 96.72(14)
O1 V1 O2 99.12(15)
O4 V1 O2 93.30(13)
O3 V1 O2 158.89(14)
O1 V1 N2 93.23(15)
O4 V1 N2 162.47(15)
O3 V1 N2 83.71(14)
O2 V1 N2 81.20(13)
O1 V1 N1 166.56(15)
O4 V1 N1 88.96(14)
O3 V1 N1 78.64(14)
O2 V1 N1 83.03(13)
N2 V1 N1 73.90(13)
O6 V2 O8 103.58(18)
O6 V2 O9 97.38(17)
O8 V2 O9 96.94(16)
O6 V2 O7 99.78(16)
O8 V2 O7 92.25(15)
O9 V2 O7 158.05(14)
O6 V2 N4 92.01(17)
O8 V2 N4 163.90(16)
O9 V2 N4 84.82(15)
O7 V2 N4 81.01(13)
O6 V2 N3 164.92(17)
O8 V2 N3 91.23(16)
O9 V2 N3 77.67(14)
O7 V2 N3 82.26(13)
N4 V2 N3 73.46(14)
O11 V3 O13 104.09(17)
O11 V3 O14 97.01(17)
O13 V3 O14 96.76(15)
O11 V3 O12 98.13(16)
O13 V3 O12 91.98(14)
O14 V3 O12 160.13(15)
O11 V3 N6 91.84(16)
O13 V3 N6 163.52(16)
O14 V3 N6 85.27(15)
O12 V3 N6 81.45(13)
O11 V3 N5 165.29(17)
O13 V3 N5 90.55(16)
O14 V3 N5 79.54(15)
O12 V3 N5 82.57(14)
N6 V3 N5 73.68(14)
O16 V4 O18 104.04(17)
O16 V4 O19 98.99(17)
O18 V4 O19 99.52(16)
O16 V4 O17 96.30(16)
O18 V4 O17 91.80(14)
O19 V4 O17 158.13(15)
O16 V4 N8 93.44(16)
O18 V4 N8 161.01(16)
O19 V4 N8 84.76(15)
O17 V4 N8 78.78(13)
O16 V4 N7 167.62(16)
O18 V4 N7 88.33(15)
O19 V4 N7 79.01(15)
O17 V4 N7 82.70(13)
N8 V4 N7 74.24(14)
C2 N1 C1 109.3(4)
C2 N1 C3 111.6(4)
C1 N1 C3 107.4(4)
C2 N1 V1 106.5(3)
C1 N1 V1 109.6(3)
C3 N1 V1 112.3(3)
C10 N2 C14 119.1(4)
C10 N2 V1 118.5(3)
C14 N2 V1 122.4(3)
C24 N3 C23 109.1(4)
C24 N3 C25 111.7(4)
C23 N3 C25 107.2(4)
C24 N3 V2 105.4(3)
C23 N3 V2 110.5(3)
C25 N3 V2 113.0(3)
C32 N4 C36 118.9(4)
C32 N4 V2 119.2(3)
C36 N4 V2 121.7(3)
C45 N5 C46 109.5(4)
C45 N5 C47 107.7(4)
C46 N5 C47 110.5(4)
C45 N5 V3 110.3(3)
C46 N5 V3 105.8(3)
C47 N5 V3 113.1(3)
C58 N6 C54 118.2(4)
C58 N6 V3 122.0(3)
C54 N6 V3 119.2(3)
C68 N7 C67 109.5(4)
C68 N7 C69 111.7(4)
C67 N7 C69 107.5(4)
C68 N7 V4 106.6(3)
C67 N7 V4 110.1(3)
C69 N7 V4 111.5(3)
C80 N8 C76 119.3(4)
C80 N8 V4 121.2(3)
C76 N8 V4 119.0(3)
C5 O2 V1 130.9(3)
C17 O3 V1 126.0(3)
C20 O4 V1 122.2(3)
C6 O5 C15 116.5(4)
C27 O7 V2 130.0(3)
C39 O8 V2 121.5(4)
C42 O9 V2 129.2(4)
C28 O10 C37 116.6(4)
C49 O12 V3 131.6(3)
C61 O13 V3 121.1(3)
C64 O14 V3 127.0(3)
C50 O15 C59 118.1(4)
C71 O17 V4 129.4(3)
C83 O18 V4 126.5(4)
C86 O19 V4 128.4(4)
C72 O20 C81 116.5(4)
N1 C1 H1B 109.5
N1 C1 H1C 109.5
H1B C1 H1C 109.5
N1 C1 H1D 109.5
H1B C1 H1D 109.5
H1C C1 H1D 109.5
N1 C2 C10 112.1(4)
N1 C2 H2A 109.2
C10 C2 H2A 109.2
N1 C2 H2B 109.2
C10 C2 H2B 109.2
H2A C2 H2B 107.9
N1 C3 C4 114.4(4)
N1 C3 H3A 108.7
C4 C3 H3A 108.7
N1 C3 H3B 108.7
C4 C3 H3B 108.7
H3A C3 H3B 107.6
C5 C4 C9 119.7(4)
C5 C4 C3 118.3(4)
C9 C4 C3 122.0(4)
O2 C5 C4 121.1(4)
O2 C5 C6 119.8(4)
C4 C5 C6 119.1(4)
O5 C6 C7 124.4(4)
O5 C6 C5 115.2(4)
C7 C6 C5 120.3(5)
C8 C7 C6 120.3(5)
C8 C7 H7A 119.9
C6 C7 H7A 119.9
C9 C8 C7 119.2(5)
C9 C8 C16 120.8(5)
C7 C8 C16 120.0(5)
C8 C9 C4 121.4(5)
C8 C9 H9A 119.3
C4 C9 H9A 119.3
N2 C10 C11 120.9(4)
N2 C10 C2 117.8(4)
C11 C10 C2 121.2(4)
C12 C11 C10 119.1(5)
C12 C11 H11B 120.4
C10 C11 H11B 120.4
C11 C12 C13 119.4(5)
C11 C12 H12A 120.3
C13 C12 H12A 120.3
C14 C13 C12 118.6(5)
C14 C13 H13A 120.7
C12 C13 H13A 120.7
N2 C14 C13 123.0(5)
N2 C14 H14A 118.5
C13 C14 H14A 118.5
O5 C15 H15A 109.5
O5 C15 H15B 109.5
H15A C15 H15B 109.5
O5 C15 H15C 109.5
H15A C15 H15C 109.5
H15B C15 H15C 109.5
C8 C16 H16B 109.5
C8 C16 H16C 109.5
H16B C16 H16C 109.5
C8 C16 H16D 109.5
H16B C16 H16D 109.5
H16C C16 H16D 109.5
O3 C17 C18 111.0(5)
O3 C17 H17A 109.4
C18 C17 H17A 109.4
O3 C17 H17B 109.4
C18 C17 H17B 109.4
H17A C17 H17B 108.0
C17 C18 C19 115.1(5)
C17 C18 H18A 108.5
C19 C18 H18A 108.5
C17 C18 H18B 108.5
C19 C18 H18B 108.5
H18A C18 H18B 107.5
C18 C19 H19A 109.5
C18 C19 H19B 109.5
H19A C19 H19B 109.5
C18 C19 H19C 109.5
H19A C19 H19C 109.5
H19B C19 H19C 109.5
O4 C20 C21 115.2(5)
O4 C20 H20A 108.5
C21 C20 H20A 108.5
O4 C20 H20B 108.5
C21 C20 H20B 108.5
H20A C20 H20B 107.5
C20 C21 C22 114.0(6)
C20 C21 H21A 108.8
C22 C21 H21A 108.8
C20 C21 H21B 108.8
C22 C21 H21B 108.8
H21A C21 H21B 107.7
C21 C22 H22A 109.5
C21 C22 H22B 109.5
H22A C22 H22B 109.5
C21 C22 H22C 109.5
H22A C22 H22C 109.5
H22B C22 H22C 109.5
N3 C23 H23A 109.5
N3 C23 H23B 109.5
H23A C23 H23B 109.5
N3 C23 H23C 109.5
H23A C23 H23C 109.5
H23B C23 H23C 109.5
N3 C24 C32 111.6(4)
N3 C24 H24A 109.3
C32 C24 H24A 109.3
N3 C24 H24B 109.3
C32 C24 H24B 109.3
H24A C24 H24B 108.0
C26 C25 N3 113.1(4)
C26 C25 H25A 109.0
N3 C25 H25A 109.0
C26 C25 H25B 109.0
N3 C25 H25B 109.0
H25A C25 H25B 107.8
C27 C26 C31 119.6(4)
C27 C26 C25 118.5(4)
C31 C26 C25 121.9(4)
O7 C27 C26 121.0(4)
O7 C27 C28 120.4(4)
C26 C27 C28 118.5(4)
O10 C28 C29 125.8(5)
O10 C28 C27 114.3(4)
C29 C28 C27 119.9(5)
C30 C29 C28 121.9(5)
C30 C29 H29A 119.0
C28 C29 H29A 119.0
C29 C30 C31 118.3(5)
C29 C30 C38 120.8(5)
C31 C30 C38 120.9(5)
C30 C31 C26 121.7(5)
C30 C31 H31A 119.2
C26 C31 H31A 119.2
N4 C32 C33 120.7(5)
N4 C32 C24 116.7(4)
C33 C32 C24 122.6(4)
C34 C33 C32 120.4(5)
C34 C33 H33A 119.8
C32 C33 H33A 119.8
C33 C34 C35 118.5(5)
C33 C34 H34A 120.8
C35 C34 H34A 120.8
C36 C35 C34 118.9(5)
C36 C35 H35A 120.6
C34 C35 H35A 120.6
N4 C36 C35 122.7(5)
N4 C36 H36A 118.6
C35 C36 H36A 118.6
O10 C37 H37A 109.5
O10 C37 H37B 109.5
H37A C37 H37B 109.5
O10 C37 H37C 109.5
H37A C37 H37C 109.5
H37B C37 H37C 109.5
C30 C38 H38A 109.5
C30 C38 H38B 109.5
H38A C38 H38B 109.5
C30 C38 H38C 109.5
H38A C38 H38C 109.5
H38B C38 H38C 109.5
O8 C39 C40 112.0(6)
O8 C39 H39A 109.2
C40 C39 H39A 109.2
O8 C39 H39B 109.2
C40 C39 H39B 109.2
H39A C39 H39B 107.9
C41 C40 C39 108.8(8)
C41 C40 H40A 109.9
C39 C40 H40A 109.9
C41 C40 H40B 109.9
C39 C40 H40B 109.9
H40A C40 H40B 108.3
C40 C41 H41A 109.5
C40 C41 H41B 109.5
H41A C41 H41B 109.5
C40 C41 H41C 109.5
H41A C41 H41C 109.5
H41B C41 H41C 109.5
O9 C42 C43 110.7(5)
O9 C42 H42A 109.5
C43 C42 H42A 109.5
O9 C42 H42B 109.5
C43 C42 H42B 109.5
H42A C42 H42B 108.1
C44 C43 C42 113.6(6)
C44 C43 H43A 108.8
C42 C43 H43A 108.8
C44 C43 H43B 108.8
C42 C43 H43B 108.8
H43A C43 H43B 107.7
C43 C44 H44A 109.5
C43 C44 H44B 109.5
H44A C44 H44B 109.5
C43 C44 H44C 109.5
H44A C44 H44C 109.5
H44B C44 H44C 109.5
N5 C45 H45A 109.5
N5 C45 H45B 109.5
H45A C45 H45B 109.5
N5 C45 H45C 109.5
H45A C45 H45C 109.5
H45B C45 H45C 109.5
N5 C46 C54 112.1(4)
N5 C46 H46A 109.2
C54 C46 H46A 109.2
N5 C46 H46B 109.2
C54 C46 H46B 109.2
H46A C46 H46B 107.9
N5 C47 C48 115.1(4)
N5 C47 H47A 108.5
C48 C47 H47A 108.5
N5 C47 H47B 108.5
C48 C47 H47B 108.5
H47A C47 H47B 107.5
C49 C48 C53 120.8(5)
C49 C48 C47 117.9(4)
C53 C48 C47 121.1(5)
O12 C49 C48 121.7(4)
O12 C49 C50 119.3(5)
C48 C49 C50 119.0(5)
O15 C50 C51 125.2(5)
O15 C50 C49 115.3(4)
C51 C50 C49 119.5(5)
C50 C51 C52 121.1(5)
C50 C51 H51A 119.4
C52 C51 H51A 119.4
C53 C52 C51 118.9(5)
C53 C52 C60 121.4(6)
C51 C52 C60 119.8(5)
C52 C53 C48 120.7(5)
C52 C53 H53A 119.7
C48 C53 H53A 119.7
N6 C54 C55 121.0(4)
N6 C54 C46 115.8(4)
C55 C54 C46 123.0(5)
C56 C55 C54 119.8(5)
C56 C55 H55A 120.1
C54 C55 H55A 120.1
C55 C56 C57 118.9(5)
C55 C56 H56A 120.5
C57 C56 H56A 120.5
C58 C57 C56 118.3(5)
C58 C57 H57A 120.9
C56 C57 H57A 120.9
N6 C58 C57 123.7(5)
N6 C58 H58A 118.2
C57 C58 H58A 118.2
O15 C59 H59A 109.5
O15 C59 H59B 109.5
H59A C59 H59B 109.5
O15 C59 H59C 109.5
H59A C59 H59C 109.5
H59B C59 H59C 109.5
C52 C60 H60A 109.5
C52 C60 H60B 109.5
H60A C60 H60B 109.5
C52 C60 H60C 109.5
H60A C60 H60C 109.5
H60B C60 H60C 109.5
O13 C61 C62 113.2(5)
O13 C61 H61A 108.9
C62 C61 H61A 108.9
O13 C61 H61B 108.9
C62 C61 H61B 108.9
H61A C61 H61B 107.7
C63 C62 C61 114.3(7)
C63 C62 H62A 108.7
C61 C62 H62A 108.7
C63 C62 H62B 108.7
C61 C62 H62B 108.7
H62A C62 H62B 107.6
C62 C63 H63A 109.5
C62 C63 H63B 109.5
H63A C63 H63B 109.5
C62 C63 H63C 109.5
H63A C63 H63C 109.5
H63B C63 H63C 109.5
O14 C64 C65 110.3(5)
O14 C64 H64A 109.6
C65 C64 H64A 109.6
O14 C64 H64B 109.6
C65 C64 H64B 109.6
H64A C64 H64B 108.1
C66 C65 C64 115.1(5)
C66 C65 H65A 108.5
C64 C65 H65A 108.5
C66 C65 H65B 108.5
C64 C65 H65B 108.5
H65A C65 H65B 107.5
C65 C66 H66A 109.5
C65 C66 H66B 109.5
H66A C66 H66B 109.5
C65 C66 H66C 109.5
H66A C66 H66C 109.5
H66B C66 H66C 109.5
N7 C67 H67A 109.5
N7 C67 H67B 109.5
H67A C67 H67B 109.5
N7 C67 H67C 109.5
H67A C67 H67C 109.5
H67B C67 H67C 109.5
N7 C68 C76 112.6(4)
N7 C68 H68A 109.1
C76 C68 H68A 109.1
N7 C68 H68B 109.1
C76 C68 H68B 109.1
H68A C68 H68B 107.8
N7 C69 C70 113.4(4)
N7 C69 H69A 108.9
C70 C69 H69A 108.9
N7 C69 H69B 108.9
C70 C69 H69B 108.9
H69A C69 H69B 107.7
C75 C70 C71 120.7(4)
C75 C70 C69 122.3(4)
C71 C70 C69 116.9(4)
O17 C71 C70 122.1(4)
O17 C71 C72 119.7(4)
C70 C71 C72 118.2(4)
C73 C72 O20 125.3(5)
C73 C72 C71 119.7(5)
O20 C72 C71 115.0(4)
C72 C73 C74 121.7(5)
C72 C73 H73A 119.1
C74 C73 H73A 119.1
C75 C74 C73 118.6(5)
C75 C74 C82 121.3(5)
C73 C74 C82 120.2(5)
C74 C75 C70 121.1(5)
C74 C75 H75A 119.5
C70 C75 H75A 119.5
N8 C76 C77 120.6(5)
N8 C76 C68 116.9(4)
C77 C76 C68 122.5(5)
C78 C77 C76 119.4(5)
C78 C77 H77A 120.3
C76 C77 H77A 120.3
C79 C78 C77 119.9(5)
C79 C78 H78A 120.0
C77 C78 H78A 120.0
C78 C79 C80 118.1(5)
C78 C79 H79A 121.0
C80 C79 H79A 121.0
N8 C80 C79 122.7(5)
N8 C80 H80A 118.7
C79 C80 H80A 118.7
O20 C81 H81A 109.5
O20 C81 H81B 109.5
H81A C81 H81B 109.5
O20 C81 H81C 109.5
H81A C81 H81C 109.5
H81B C81 H81C 109.5
C74 C82 H82A 109.5
C74 C82 H82B 109.5
H82A C82 H82B 109.5
C74 C82 H82C 109.5
H82A C82 H82C 109.5
H82B C82 H82C 109.5
O18 C83 C84 119.9(9)
O18 C83 C84' 128.9(9)
O18 C83 H83A 107.4
C84 C83 H83A 107.4
C84' C83 H83A 67.1
O18 C83 H83B 107.4
C84 C83 H83B 107.4
C84' C83 H83B 123.1
H83A C83 H83B 106.9
C83 C84 C85 115.2(9)
C83 C84 H84A 108.5
C85 C84 H84A 108.5
C83 C84 H84B 108.5
C85 C84 H84B 108.5
H84A C84 H84B 107.5
C83 C84' C85 109.5(9)
C83 C84' H84C 109.8
C85 C84' H84C 109.8
C83 C84' H84D 109.8
C85 C84' H84D 109.8
H84C C84' H84D 108.2
C84 C85 H85A 109.5
C84' C85 H85A 130.2
C84 C85 H85B 109.5
C84' C85 H85B 117.2
H85A C85 H85B 109.5
C84 C85 H85C 109.5
C84' C85 H85C 70.8
H85A C85 H85C 109.5
H85B C85 H85C 109.5
O19 C86 C87 111.3(6)
O19 C86 H86A 109.4
C87 C86 H86A 109.4
O19 C86 H86B 109.4
C87 C86 H86B 109.4
H86A C86 H86B 108.0
C88 C87 C86 119.4(7)
C88 C87 H87A 107.5
C86 C87 H87A 107.5
C88 C87 H87B 107.5
C86 C87 H87B 107.5
H87A C87 H87B 107.0
C87 C88 H88A 109.5
C87 C88 H88B 109.5
H88A C88 H88B 109.5
C87 C88 H88C 109.5
H88A C88 H88C 109.5
H88B C88 H88C 109.5
Cl2 C89 Cl1 112.2(3)
Cl2 C89 H89A 109.2
Cl1 C89 H89A 109.2
Cl2 C89 H89B 109.2
Cl1 C89 H89B 109.2
H89A C89 H89B 107.9
Cl3' C90 Cl4 115.2(4)
Cl3 C90 Cl4 110.8(3)
Cl3' C90 H90A 130.2
Cl3 C90 H90A 109.5
Cl4 C90 H90A 109.5
Cl3' C90 H90B 77.0
Cl3 C90 H90B 109.5
Cl4 C90 H90B 109.5
H90A C90 H90B 108.1
Cl6 C91 Cl5 111.7(3)
Cl6 C91 H91A 109.3
Cl5 C91 H91A 109.3
Cl6 C91 H91B 109.3
Cl5 C91 H91B 109.3
H91A C91 H91B 107.9
Cl7 C92 Cl8 112.7(4)
Cl7 C92 H92A 109.1
Cl8 C92 H92A 109.1
Cl7 C92 H92B 109.1
Cl8 C92 H92B 109.1
H92A C92 H92B 107.8

loop_
_geom_bond_atom_site_label_1
_geom_bond_atom_site_label_2
_geom_bond_distance
V1 O1 1.598(3)
V1 O4 1.809(3)
V1 O3 1.825(3)
V1 O2 1.915(3)
V1 N2 2.188(4)
V1 N1 2.388(4)
V2 O6 1.601(3)
V2 O8 1.804(4)
V2 O9 1.816(3)
V2 O7 1.927(3)
V2 N4 2.189(4)
V2 N3 2.401(4)
V3 O11 1.594(3)
V3 O13 1.808(3)
V3 O14 1.817(3)
V3 O12 1.917(3)
V3 N6 2.198(4)
V3 N5 2.393(4)
V4 O16 1.606(4)
V4 O18 1.792(3)
V4 O19 1.809(3)
V4 O17 1.955(3)
V4 N8 2.187(4)
V4 N7 2.389(4)
Cl1 C89 1.725(7)
Cl2 C89 1.725(7)
Cl3 C90 1.737(6)
Cl3' C90 1.699(7)
Cl4 C90 1.750(6)
Cl5 C91 1.739(6)
Cl6 C91 1.738(6)
Cl7 C92 1.722(8)
Cl8 C92 1.734(8)
N1 C2 1.472(5)
N1 C1 1.484(6)
N1 C3 1.490(5)
N2 C10 1.339(5)
N2 C14 1.343(6)
N3 C24 1.478(6)
N3 C23 1.480(6)
N3 C25 1.494(6)
N4 C32 1.334(5)
N4 C36 1.338(6)
N5 C45 1.477(6)
N5 C46 1.487(6)
N5 C47 1.491(6)
N6 C58 1.337(6)
N6 C54 1.350(6)
N7 C68 1.480(6)
N7 C67 1.483(5)
N7 C69 1.483(6)
N8 C80 1.333(6)
N8 C76 1.349(6)
O2 C5 1.354(5)
O3 C17 1.405(6)
O4 C20 1.403(6)
O5 C6 1.383(6)
O5 C15 1.417(6)
O7 C27 1.338(5)
O8 C39 1.403(6)
O9 C42 1.401(6)
O10 C28 1.373(6)
O10 C37 1.424(7)
O12 C49 1.345(5)
O13 C61 1.409(6)
O14 C64 1.404(6)
O15 C50 1.364(6)
O15 C59 1.425(6)
O17 C71 1.340(5)
O18 C83 1.376(7)
O19 C86 1.421(7)
O20 C72 1.371(6)
O20 C81 1.420(6)
C1 H1B 0.9800
C1 H1C 0.9800
C1 H1D 0.9800
C2 C10 1.495(6)
C2 H2A 0.9900
C2 H2B 0.9900
C3 C4 1.493(6)
C3 H3A 0.9900
C3 H3B 0.9900
C4 C5 1.389(6)
C4 C9 1.396(6)
C5 C6 1.404(7)
C6 C7 1.394(6)
C7 C8 1.388(7)
C7 H7A 0.9500
C8 C9 1.380(7)
C8 C16 1.515(7)
C9 H9A 0.9500
C10 C11 1.404(6)
C11 C12 1.370(7)
C11 H11B 0.9500
C12 C13 1.389(7)
C12 H12A 0.9500
C13 C14 1.362(6)
C13 H13A 0.9500
C14 H14A 0.9500
C15 H15A 0.9800
C15 H15B 0.9800
C15 H15C 0.9800
C16 H16B 0.9800
C16 H16C 0.9800
C16 H16D 0.9800
C17 C18 1.490(7)
C17 H17A 0.9900
C17 H17B 0.9900
C18 C19 1.495(8)
C18 H18A 0.9900
C18 H18B 0.9900
C19 H19A 0.9800
C19 H19B 0.9800
C19 H19C 0.9800
C20 C21 1.444(8)
C20 H20A 0.9900
C20 H20B 0.9900
C21 C22 1.504(7)
C21 H21A 0.9900
C21 H21B 0.9900
C22 H22A 0.9800
C22 H22B 0.9800
C22 H22C 0.9800
C23 H23A 0.9800
C23 H23B 0.9800
C23 H23C 0.9800
C24 C32 1.495(7)
C24 H24A 0.9900
C24 H24B 0.9900
C25 C26 1.485(7)
C25 H25A 0.9900
C25 H25B 0.9900
C26 C27 1.393(6)
C26 C31 1.397(6)
C27 C28 1.404(7)
C28 C29 1.383(7)
C29 C30 1.371(7)
C29 H29A 0.9500
C30 C31 1.376(7)
C30 C38 1.525(7)
C31 H31A 0.9500
C32 C33 1.387(6)
C33 C34 1.361(7)
C33 H33A 0.9500
C34 C35 1.379(7)
C34 H34A 0.9500
C35 C36 1.365(7)
C35 H35A 0.9500
C36 H36A 0.9500
C37 H37A 0.9800
C37 H37B 0.9800
C37 H37C 0.9800
C38 H38A 0.9800
C38 H38B 0.9800
C38 H38C 0.9800
C39 C40 1.504(10)
C39 H39A 0.9900
C39 H39B 0.9900
C40 C41 1.454(10)
C40 H40A 0.9900
C40 H40B 0.9900
C41 H41A 0.9800
C41 H41B 0.9800
C41 H41C 0.9800
C42 C43 1.520(7)
C42 H42A 0.9900
C42 H42B 0.9900
C43 C44 1.484(8)
C43 H43A 0.9900
C43 H43B 0.9900
C44 H44A 0.9800
C44 H44B 0.9800
C44 H44C 0.9800
C45 H45A 0.9800
C45 H45B 0.9800
C45 H45C 0.9800
C46 C54 1.488(7)
C46 H46A 0.9900
C46 H46B 0.9900
C47 C48 1.502(7)
C47 H47A 0.9900
C47 H47B 0.9900
C48 C49 1.387(7)
C48 C53 1.387(7)
C49 C50 1.406(7)
C50 C51 1.391(7)
C51 C52 1.392(8)
C51 H51A 0.9500
C52 C53 1.383(7)
C52 C60 1.533(7)
C53 H53A 0.9500
C54 C55 1.382(6)
C55 C56 1.378(7)
C55 H55A 0.9500
C56 C57 1.380(7)
C56 H56A 0.9500
C57 C58 1.367(7)
C57 H57A 0.9500
C58 H58A 0.9500
C59 H59A 0.9800
C59 H59B 0.9800
C59 H59C 0.9800
C60 H60A 0.9800
C60 H60B 0.9800
C60 H60C 0.9800
C61 C62 1.476(8)
C61 H61A 0.9900
C61 H61B 0.9900
C62 C63 1.437(9)
C62 H62A 0.9900
C62 H62B 0.9900
C63 H63A 0.9800
C63 H63B 0.9800
C63 H63C 0.9800
C64 C65 1.515(8)
C64 H64A 0.9900
C64 H64B 0.9900
C65 C66 1.476(9)
C65 H65A 0.9900
C65 H65B 0.9900
C66 H66A 0.9800
C66 H66B 0.9800
C66 H66C 0.9800
C67 H67A 0.9800
C67 H67B 0.9800
C67 H67C 0.9800
C68 C76 1.491(7)
C68 H68A 0.9900
C68 H68B 0.9900
C69 C70 1.511(6)
C69 H69A 0.9900
C69 H69B 0.9900
C70 C75 1.380(6)
C70 C71 1.388(6)
C71 C72 1.412(6)
C72 C73 1.370(7)
C73 C74 1.383(7)
C73 H73A 0.9500
C74 C75 1.372(7)
C74 C82 1.535(7)
C75 H75A 0.9500
C76 C77 1.388(7)
C77 C78 1.377(7)
C77 H77A 0.9500
C78 C79 1.370(8)
C78 H78A 0.9500
C79 C80 1.386(7)
C79 H79A 0.9500
C80 H80A 0.9500
C81 H81A 0.9800
C81 H81B 0.9800
C81 H81C 0.9800
C82 H82A 0.9800
C82 H82B 0.9800
C82 H82C 0.9800
C83 C84 1.429(8)
C83 C84' 1.482(9)
C83 H83A 0.9900
C83 H83B 0.9900
C84 C85 1.476(9)
C84 H84A 0.9900
C84 H84B 0.9900
C84' C85 1.522(9)
C84' H84C 0.9900
C84' H84D 0.9900
C85 H85A 0.9800
C85 H85B 0.9800
C85 H85C 0.9800
C86 C87 1.469(9)
C86 H86A 0.9900
C86 H86B 0.9900
C87 C88 1.470(7)
C87 H87A 0.9900
C87 H87B 0.9900
C88 H88A 0.9800
C88 H88B 0.9800
C88 H88C 0.9800
C89 H89A 0.9900
C89 H89B 0.9900
C90 H90A 0.9900
C90 H90B 0.9900
C91 H91A 0.9900
C91 H91B 0.9900
C92 H92A 0.9900
C92 H92B 0.9900
